data_7006385
loop_
_publ_author_name
'Dienes, Yvonne'
'Eggenstein, Matthias'
'Neumann, Toni'
'Englert, Ulli'
'Baumgartner, Thomas'

_publ_section_title
;
 Synthesis and optoelectronic properties of transition metal complexes
 incorporating dithieno[3,2-b:2',3'-d]phosphole ligands.
;
_journal_issue 11
_journal_name_full 'Dalton transactions (Cambridge, England : 2003)'
_journal_page_first 1424
_journal_page_last 1433
_journal_paper_doi 10.1039/b509277a
_journal_year 2006
_chemical_formula_moiety 'C32 H18 O4 P2 S4 W'
_chemical_formula_sum 'C32 H18 O4 P2 S4 W'
_chemical_formula_weight 840.49
_chemical_name_common S2P2W
_chemical_name_systematic
;
?
;
_space_group_IT_number 2
_symmetry_cell_setting triclinic
_symmetry_space_group_name_Hall '-P 1'
_symmetry_space_group_name_H-M 'P -1'
_atom_sites_solution_hydrogens geom
_atom_sites_solution_primary direct
_atom_sites_solution_secondary difmap
_audit_creation_method SHELXL-97
_cell_angle_alpha 94.93(3)
_cell_angle_beta 95.76(3)
_cell_angle_gamma 94.64(3)
_cell_formula_units_Z 4
_cell_length_a 11.179(2)
_cell_length_b 14.844(3)
_cell_length_c 18.518(4)
_cell_measurement_reflns_used 986
_cell_measurement_temperature 110(2)
_cell_measurement_theta_max 28.36
_cell_measurement_theta_min 2.88
_cell_volume 3033.6(11)
_computing_cell_refinement SMART
_computing_data_collection 'SMART (Bruker, 2001)'
_computing_data_reduction 'SAINT (Bruker, 1999)'
_computing_molecular_graphics 'Bruker SHELXTL'
_computing_publication_material 'Bruker SHELXTL'
_computing_structure_refinement 'SHELXL-97 (Sheldrick, 1997)'
_computing_structure_solution 'SHELXS-97 (Sheldrick, 1990)'
_diffrn_ambient_temperature 110(2)
_diffrn_measured_fraction_theta_full 0.990
_diffrn_measured_fraction_theta_max 0.990
_diffrn_measurement_device_type 'CCD area detector'
_diffrn_measurement_method 'phi and omega scans'
_diffrn_radiation_monochromator graphite
_diffrn_radiation_source 'fine-focus sealed tube'
_diffrn_radiation_type MoK\a
_diffrn_radiation_wavelength 0.71073
_diffrn_reflns_av_R_equivalents 0.0481
_diffrn_reflns_av_sigmaI/netI 0.0456
_diffrn_reflns_limit_h_max 14
_diffrn_reflns_limit_h_min -14
_diffrn_reflns_limit_k_max 19
_diffrn_reflns_limit_k_min -19
_diffrn_reflns_limit_l_max 24
_diffrn_reflns_limit_l_min -24
_diffrn_reflns_number 47437
_diffrn_reflns_theta_full 28.47
_diffrn_reflns_theta_max 28.47
_diffrn_reflns_theta_min 1.11
_exptl_absorpt_coefficient_mu 4.227
_exptl_absorpt_correction_T_max 0.3470
_exptl_absorpt_correction_T_min 0.1879
_exptl_absorpt_correction_type empirical
_exptl_absorpt_process_details 'SADABS (1996)'
_exptl_crystal_colour yellow
_exptl_crystal_density_diffrn 1.840
_exptl_crystal_density_method 'not measured'
_exptl_crystal_description plate
_exptl_crystal_F_000 1640
_exptl_crystal_size_max 0.50
_exptl_crystal_size_mid 0.50
_exptl_crystal_size_min 0.25
_refine_diff_density_max 3.047
_refine_diff_density_min -1.908
_refine_diff_density_rms 0.152
_refine_ls_extinction_method none
_refine_ls_goodness_of_fit_ref 1.048
_refine_ls_hydrogen_treatment none
_refine_ls_matrix_type full
_refine_ls_number_parameters 775
_refine_ls_number_reflns 15170
_refine_ls_number_restraints 0
_refine_ls_restrained_S_all 1.048
_refine_ls_R_factor_all 0.0368
_refine_ls_R_factor_gt 0.0310
_refine_ls_shift/su_max 0.004
_refine_ls_shift/su_mean 0.000
_refine_ls_structure_factor_coef Fsqd
_refine_ls_weighting_details 'calc w=1/[\s^2^(Fo^2^)+(0.0445P)^2^+0.0163P] where P=(Fo^2^+2Fc^2^)/3'
_refine_ls_weighting_scheme calc
_refine_ls_wR_factor_gt 0.0781
_refine_ls_wR_factor_ref 0.0811
_reflns_number_gt 13222
_reflns_number_total 15170
_reflns_threshold_expression >2sigma(I)
_cod_data_source_file b509277a.txt
_cod_data_source_block s2p2w
_cod_depositor_comments
;
The following automatic conversions were performed:
'_symmetry_cell_setting' value 'Triclinic' changed to 'triclinic'
according to '/home/saulius/struct/CIF-dictionaries/cif_core.dic'
dictionary named 'cif_core.dic' version 2.4.1 from 2010-06-29.

Automatic conversion script
Id: cif_fix_enum 1527 2010-12-29 10:47:43Z saulius 
;
_cod_original_cell_volume 3033.7(10)
_cod_original_sg_symbol_H-M 'P-1 '
_cod_database_code 7006385

loop_
_symmetry_equiv_pos_as_xyz
'x, y, z'
'-x, -y, -z'

loop_
_atom_site_label
_atom_site_type_symbol
_atom_site_fract_x
_atom_site_fract_y
_atom_site_fract_z
_atom_site_U_iso_or_equiv
_atom_site_adp_type
_atom_site_occupancy
_atom_site_symmetry_multiplicity
_atom_site_calc_flag
_atom_site_refinement_flags
_atom_site_disorder_assembly
_atom_site_disorder_group
W1 W 0.103594(11) 0.304133(8) 0.458100(7) 0.01266(4) Uani 1 1 d . . .
W2 W 0.907549(11) 0.167546(8) 1.106392(7) 0.01237(4) Uani 1 1 d . . .
P1 P 0.14586(7) 0.29943(5) 0.59278(5) 0.01348(16) Uani 1 1 d . . .
P2 P 0.26802(8) 0.20716(5) 0.42821(5) 0.01428(17) Uani 1 1 d . . .
P3 P 0.74593(8) 0.25407(5) 1.15222(5) 0.01335(16) Uani 1 1 d . . .
P4 P 0.85773(7) 0.21337(5) 0.98257(5) 0.01271(16) Uani 1 1 d . . .
S1 S 0.48233(8) 0.35852(6) 0.72172(5) 0.02223(19) Uani 1 1 d . . .
S2 S 0.35110(7) 0.10855(5) 0.69373(5) 0.01705(17) Uani 1 1 d . . .
S3 S 0.31484(9) 0.15948(7) 0.20509(5) 0.0271(2) Uani 1 1 d . . .
S4 S 0.20538(8) -0.04507(6) 0.29956(5) 0.02462(19) Uani 1 1 d . . .
S5 S 0.52608(8) 0.19147(6) 0.84797(5) 0.02317(19) Uani 1 1 d . . .
S6 S 0.66907(8) 0.43143(5) 0.91008(5) 0.01912(17) Uani 1 1 d . . .
S7 S 0.66615(8) 0.52371(6) 1.12690(5) 0.02162(18) Uani 1 1 d . . .
S8 S 0.43101(8) 0.33344(6) 1.03710(5) 0.02069(18) Uani 1 1 d . . .
O1 O 0.2966(2) 0.47379(17) 0.45985(16) 0.0291(6) Uani 1 1 d . . .
O2 O -0.0732(2) 0.12452(17) 0.45251(15) 0.0284(6) Uani 1 1 d . . .
O3 O -0.1121(2) 0.42596(16) 0.46752(15) 0.0265(6) Uani 1 1 d . . .
O4 O 0.0411(2) 0.31980(16) 0.29122(14) 0.0252(6) Uani 1 1 d . . .
O5 O 1.0990(2) 0.34089(17) 1.13260(14) 0.0281(6) Uani 1 1 d . . .
O6 O 0.7116(2) -0.00262(16) 1.07252(15) 0.0257(6) Uani 1 1 d . . .
O7 O 1.1156(2) 0.05980(17) 1.04809(14) 0.0255(6) Uani 1 1 d . . .
O8 O 0.9726(2) 0.11021(16) 1.26514(13) 0.0249(6) Uani 1 1 d . . .
C1 C 0.2264(3) 0.4143(2) 0.46090(19) 0.0180(7) Uani 1 1 d . . .
C2 C -0.0108(3) 0.1888(2) 0.45444(19) 0.0179(7) Uani 1 1 d . . .
C3 C -0.0317(3) 0.3816(2) 0.46779(19) 0.0183(7) Uani 1 1 d . . .
C4 C 0.0651(3) 0.3111(2) 0.35105(19) 0.0163(7) Uani 1 1 d . . .
C5 C 1.0296(3) 0.2794(2) 1.12502(18) 0.0168(7) Uani 1 1 d . . .
C6 C 0.7831(3) 0.0578(2) 1.08410(18) 0.0160(7) Uani 1 1 d . . .
C7 C 1.0377(3) 0.0979(2) 1.06945(18) 0.0186(7) Uani 1 1 d . . .
C8 C 0.9502(3) 0.1318(2) 1.20761(19) 0.0179(7) Uani 1 1 d . . .
C11 C 0.4407(3) 0.4607(2) 0.6939(2) 0.0247(8) Uani 1 1 d . . .
H11 H 0.4869 0.5157 0.7066 0.030 Uiso 1 1 calc R . .
C12 C 0.3335(3) 0.4522(2) 0.65142(19) 0.0217(7) Uani 1 1 d . . .
H12A H 0.2983 0.5002 0.6312 0.026 Uiso 1 1 calc R . .
C13 C 0.2819(3) 0.3610(2) 0.64184(18) 0.0161(6) Uani 1 1 d . . .
C14 C 0.3529(3) 0.3029(2) 0.67635(17) 0.0154(6) Uani 1 1 d . . .
C15 C 0.3027(3) 0.2084(2) 0.66647(17) 0.0144(6) Uani 1 1 d . . .
C16 C 0.1464(3) 0.1017(2) 0.61630(18) 0.0173(7) Uani 1 1 d . . .
H16A H 0.0730 0.0802 0.5899 0.021 Uiso 1 1 calc R . .
C17 C 0.1925(3) 0.1944(2) 0.62514(17) 0.0146(6) Uani 1 1 d . . .
C18 C 0.2214(3) 0.0480(2) 0.65069(18) 0.0183(7) Uani 1 1 d . . .
H18 H 0.2050 -0.0143 0.6511 0.022 Uiso 1 1 calc R . .
C21 C 0.3622(3) 0.2724(3) 0.2300(2) 0.0296(9) Uani 1 1 d . . .
H21 H 0.3890 0.3120 0.1975 0.036 Uiso 1 1 calc R . .
C22 C 0.3565(3) 0.2977(3) 0.3016(2) 0.0243(8) Uani 1 1 d . . .
H22A H 0.3775 0.3562 0.3238 0.029 Uiso 1 1 calc R . .
C23 C 0.3142(3) 0.2232(2) 0.33841(18) 0.0175(7) Uani 1 1 d . . .
C24 C 0.2893(3) 0.1445(2) 0.29298(18) 0.0190(7) Uani 1 1 d . . .
C25 C 0.2445(3) 0.0675(2) 0.32875(18) 0.0185(7) Uani 1 1 d . . .
C26 C 0.2310(3) 0.0872(2) 0.40104(19) 0.0172(7) Uani 1 1 d . . .
C27 C 0.1859(3) 0.0097(2) 0.4337(2) 0.0192(7) Uani 1 1 d . . .
H27A H 0.1702 0.0106 0.4821 0.023 Uiso 1 1 calc R . .
C28 C 0.1685(3) -0.0665(2) 0.3849(2) 0.0226(8) Uani 1 1 d . . .
H28 H 0.1399 -0.1234 0.3966 0.027 Uiso 1 1 calc R . .
C31 C 0.4154(3) 0.2164(2) 1.0293(2) 0.0229(8) Uani 1 1 d . . .
H31 H 0.3484 0.1815 1.0048 0.027 Uiso 1 1 calc R . .
C32 C 0.5126(3) 0.1809(2) 1.06293(18) 0.0187(7) Uani 1 1 d . . .
H32A H 0.5204 0.1190 1.0629 0.022 Uiso 1 1 calc R . .
C33 C 0.6001(3) 0.2493(2) 1.09802(17) 0.0157(6) Uani 1 1 d . . .
C34 C 0.5682(3) 0.3358(2) 1.08823(17) 0.0146(6) Uani 1 1 d . . .
C35 C 0.6562(3) 0.4076(2) 1.12259(17) 0.0158(6) Uani 1 1 d . . .
C36 C 0.7569(3) 0.3776(2) 1.15896(18) 0.0167(7) Uani 1 1 d . . .
C37 C 0.8427(3) 0.4488(2) 1.19017(18) 0.0191(7) Uani 1 1 d . . .
H37A H 0.9157 0.4402 1.2163 0.023 Uiso 1 1 calc R . .
C38 C 0.8057(3) 0.5319(2) 1.1773(2) 0.0235(8) Uani 1 1 d . . .
H38 H 0.8505 0.5866 1.1938 0.028 Uiso 1 1 calc R . .
C41 C 0.5596(3) 0.0815(2) 0.8587(2) 0.0248(8) Uani 1 1 d . . .
H41 H 0.5105 0.0305 0.8378 0.030 Uiso 1 1 calc R . .
C42 C 0.6649(3) 0.0776(2) 0.90065(19) 0.0194(7) Uani 1 1 d . . .
H42A H 0.6962 0.0239 0.9125 0.023 Uiso 1 1 calc R . .
C43 C 0.7220(3) 0.1660(2) 0.92456(17) 0.0147(6) Uani 1 1 d . . .
C44 C 0.6573(3) 0.2343(2) 0.90014(18) 0.0154(6) Uani 1 1 d . . .
C45 C 0.7102(3) 0.3249(2) 0.92453(17) 0.0150(6) Uani 1 1 d . . .
C46 C 0.8173(3) 0.3279(2) 0.96860(17) 0.0142(6) Uani 1 1 d . . .
C47 C 0.8668(3) 0.4177(2) 0.99161(18) 0.0171(7) Uani 1 1 d . . .
H47A H 0.9382 0.4323 1.0221 0.021 Uiso 1 1 calc R . .
C48 C 0.7970(3) 0.4805(2) 0.96359(18) 0.0195(7) Uani 1 1 d . . .
H48 H 0.8163 0.5428 0.9724 0.023 Uiso 1 1 calc R . .
C101 C 0.0284(3) 0.3299(2) 0.65041(17) 0.0144(6) Uani 1 1 d . . .
C102 C -0.0204(3) 0.4125(2) 0.64382(18) 0.0190(7) Uani 1 1 d . . .
H10B H 0.0052 0.4503 0.6098 0.023 Uiso 1 1 calc R . .
C103 C -0.1077(3) 0.4386(2) 0.6882(2) 0.0238(8) Uani 1 1 d . . .
H10E H -0.1394 0.4942 0.6840 0.029 Uiso 1 1 calc R . .
C104 C -0.1477(3) 0.3827(2) 0.73855(19) 0.0238(8) Uani 1 1 d . . .
H10A H -0.2067 0.4000 0.7676 0.029 Uiso 1 1 calc R . .
C105 C -0.0989(3) 0.3005(2) 0.74531(19) 0.0222(7) Uani 1 1 d . . .
H10D H -0.1251 0.2626 0.7791 0.027 Uiso 1 1 calc R . .
C106 C -0.0116(3) 0.2744(2) 0.70217(17) 0.0166(7) Uani 1 1 d . . .
H10C H 0.0210 0.2194 0.7076 0.020 Uiso 1 1 calc R . .
C201 C 0.4083(3) 0.2129(2) 0.48882(18) 0.0171(7) Uani 1 1 d . . .
C202 C 0.4474(3) 0.1375(2) 0.52079(19) 0.0198(7) Uani 1 1 d . . .
H20B H 0.4010 0.0820 0.5119 0.024 Uiso 1 1 calc R . .
C203 C 0.5555(3) 0.1449(2) 0.56601(19) 0.0218(7) Uani 1 1 d . . .
H20C H 0.5817 0.0942 0.5870 0.026 Uiso 1 1 calc R . .
C204 C 0.6244(3) 0.2278(2) 0.57985(19) 0.0227(7) Uani 1 1 d . . .
H20D H 0.6963 0.2326 0.6104 0.027 Uiso 1 1 calc R . .
C205 C 0.5862(3) 0.3039(2) 0.5481(2) 0.0260(8) Uani 1 1 d . . .
H20E H 0.6325 0.3594 0.5573 0.031 Uiso 1 1 calc R . .
C206 C 0.4788(3) 0.2961(2) 0.5029(2) 0.0213(7) Uani 1 1 d . . .
H20A H 0.4532 0.3468 0.4816 0.026 Uiso 1 1 calc R . .
C301 C 0.7012(3) 0.2271(2) 1.24087(18) 0.0155(6) Uani 1 1 d . . .
C302 C 0.7376(3) 0.2830(3) 1.30471(19) 0.0245(8) Uani 1 1 d . . .
H30E H 0.7839 0.3376 1.3031 0.029 Uiso 1 1 calc R . .
C303 C 0.7050(3) 0.2576(3) 1.3707(2) 0.0312(9) Uani 1 1 d . . .
H30C H 0.7311 0.2947 1.4133 0.037 Uiso 1 1 calc R . .
C304 C 0.6345(3) 0.1779(2) 1.37387(19) 0.0225(7) Uani 1 1 d . . .
H30D H 0.6124 0.1614 1.4183 0.027 Uiso 1 1 calc R . .
C305 C 0.5965(3) 0.1223(2) 1.3100(2) 0.0228(8) Uani 1 1 d . . .
H30B H 0.5483 0.0685 1.3116 0.027 Uiso 1 1 calc R . .
C306 C 0.6304(3) 0.1468(2) 1.24436(19) 0.0219(7) Uani 1 1 d . . .
H30A H 0.6055 0.1091 1.2019 0.026 Uiso 1 1 calc R . .
C401 C 0.9789(3) 0.2013(2) 0.92389(16) 0.0127(6) Uani 1 1 d . . .
C402 C 0.9768(3) 0.1269(2) 0.87220(18) 0.0170(7) Uani 1 1 d . . .
H40A H 0.9098 0.0845 0.8642 0.020 Uiso 1 1 calc R . .
C403 C 1.0745(3) 0.1162(2) 0.83291(19) 0.0217(7) Uani 1 1 d . . .
H40E H 1.0727 0.0667 0.7983 0.026 Uiso 1 1 calc R . .
C404 C 1.1749(3) 0.1788(2) 0.84478(19) 0.0220(7) Uani 1 1 d . . .
H40D H 1.2405 0.1713 0.8183 0.026 Uiso 1 1 calc R . .
C405 C 1.1773(3) 0.2526(2) 0.89629(18) 0.0197(7) Uani 1 1 d . . .
H40C H 1.2447 0.2947 0.9043 0.024 Uiso 1 1 calc R . .
C406 C 1.0803(3) 0.2641(2) 0.93579(18) 0.0190(7) Uani 1 1 d . . .
H40B H 1.0826 0.3137 0.9704 0.023 Uiso 1 1 calc R . .

loop_
_atom_site_aniso_label
_atom_site_aniso_U_11
_atom_site_aniso_U_22
_atom_site_aniso_U_33
_atom_site_aniso_U_23
_atom_site_aniso_U_13
_atom_site_aniso_U_12
W1 0.01591(7) 0.00750(7) 0.01509(7) 0.00270(5) 0.00403(5) -0.00044(5)
W2 0.01415(7) 0.00881(7) 0.01454(7) 0.00258(5) 0.00307(5) -0.00004(5)
P1 0.0161(4) 0.0094(4) 0.0152(4) 0.0023(3) 0.0037(3) -0.0008(3)
P2 0.0169(4) 0.0102(4) 0.0163(4) 0.0018(3) 0.0049(3) -0.0002(3)
P3 0.0156(4) 0.0093(4) 0.0155(4) 0.0021(3) 0.0031(3) 0.0006(3)
P4 0.0138(4) 0.0089(4) 0.0155(4) 0.0026(3) 0.0025(3) -0.0012(3)
S1 0.0204(4) 0.0203(4) 0.0237(5) 0.0005(3) -0.0005(4) -0.0065(3)
S2 0.0193(4) 0.0131(4) 0.0189(4) 0.0031(3) 0.0010(3) 0.0018(3)
S3 0.0289(5) 0.0359(5) 0.0173(4) 0.0022(4) 0.0070(4) 0.0018(4)
S4 0.0257(5) 0.0179(4) 0.0280(5) -0.0066(4) 0.0008(4) 0.0005(4)
S5 0.0204(4) 0.0185(4) 0.0283(5) 0.0060(4) -0.0068(4) -0.0049(3)
S6 0.0203(4) 0.0123(4) 0.0255(4) 0.0062(3) 0.0027(3) 0.0013(3)
S7 0.0300(5) 0.0108(4) 0.0246(4) 0.0027(3) 0.0032(4) 0.0043(3)
S8 0.0186(4) 0.0203(4) 0.0239(4) 0.0074(3) 0.0005(3) 0.0025(3)
O1 0.0272(14) 0.0148(12) 0.0469(17) 0.0065(11) 0.0121(12) -0.0025(11)
O2 0.0291(14) 0.0175(13) 0.0368(16) 0.0068(11) 0.0007(12) -0.0090(11)
O3 0.0228(13) 0.0170(12) 0.0390(16) -0.0015(11) 0.0021(12) 0.0037(11)
O4 0.0344(15) 0.0189(13) 0.0229(14) 0.0049(10) 0.0044(11) 0.0017(11)
O5 0.0317(15) 0.0227(14) 0.0290(15) 0.0062(11) 0.0032(12) -0.0078(11)
O6 0.0236(13) 0.0164(12) 0.0368(16) 0.0034(11) 0.0042(11) -0.0030(10)
O7 0.0247(13) 0.0252(14) 0.0283(14) 0.0032(11) 0.0066(11) 0.0071(11)
O8 0.0338(15) 0.0193(13) 0.0222(13) 0.0106(10) 0.0018(11) -0.0012(11)
C1 0.0192(17) 0.0111(15) 0.0245(18) 0.0024(13) 0.0052(14) 0.0008(13)
C2 0.0189(17) 0.0150(16) 0.0204(17) 0.0045(13) 0.0027(13) 0.0009(13)
C3 0.0226(17) 0.0114(15) 0.0202(17) 0.0029(13) 0.0029(14) -0.0063(13)
C4 0.0189(16) 0.0076(14) 0.0229(18) 0.0019(12) 0.0050(13) 0.0010(12)
C5 0.0162(16) 0.0177(16) 0.0161(16) 0.0031(13) 0.0029(13) -0.0033(13)
C6 0.0165(16) 0.0146(16) 0.0179(16) 0.0048(13) 0.0033(13) 0.0026(13)
C7 0.0211(17) 0.0167(16) 0.0176(17) 0.0030(13) 0.0014(14) -0.0012(14)
C8 0.0165(16) 0.0132(15) 0.0235(18) -0.0012(13) 0.0040(14) -0.0002(13)
C11 0.032(2) 0.0138(16) 0.0262(19) 0.0009(14) 0.0038(16) -0.0089(15)
C12 0.0292(19) 0.0120(16) 0.0243(18) 0.0027(13) 0.0079(15) -0.0030(14)
C13 0.0173(16) 0.0125(15) 0.0183(16) 0.0003(12) 0.0061(13) -0.0041(12)
C14 0.0171(16) 0.0137(15) 0.0147(16) -0.0007(12) 0.0030(13) -0.0034(12)
C15 0.0174(16) 0.0112(15) 0.0152(15) 0.0022(12) 0.0046(13) 0.0001(12)
C16 0.0173(16) 0.0149(16) 0.0197(17) 0.0010(13) 0.0049(13) -0.0008(13)
C17 0.0174(16) 0.0115(15) 0.0154(16) 0.0023(12) 0.0043(13) 0.0006(12)
C18 0.0226(17) 0.0105(15) 0.0215(17) 0.0003(13) 0.0053(14) -0.0031(13)
C21 0.030(2) 0.032(2) 0.030(2) 0.0134(17) 0.0131(17) 0.0009(17)
C22 0.0255(19) 0.0233(18) 0.0260(19) 0.0079(15) 0.0111(15) -0.0030(15)
C23 0.0137(16) 0.0195(17) 0.0204(17) 0.0054(13) 0.0048(13) 0.0015(13)
C24 0.0166(16) 0.0240(18) 0.0174(17) 0.0035(14) 0.0037(13) 0.0039(14)
C25 0.0145(16) 0.0172(16) 0.0226(17) -0.0025(13) 0.0000(13) 0.0022(13)
C26 0.0156(16) 0.0136(15) 0.0226(17) 0.0006(13) 0.0039(13) 0.0007(13)
C27 0.0154(16) 0.0139(16) 0.0289(19) 0.0002(14) 0.0052(14) 0.0030(13)
C28 0.0158(17) 0.0163(17) 0.036(2) -0.0003(15) 0.0055(15) 0.0015(13)
C31 0.0158(17) 0.0264(19) 0.0258(19) 0.0047(15) 0.0018(14) -0.0043(14)
C32 0.0213(17) 0.0151(16) 0.0201(17) 0.0026(13) 0.0055(14) 0.0000(13)
C33 0.0156(16) 0.0159(16) 0.0158(16) 0.0022(12) 0.0038(13) 0.0001(13)
C34 0.0144(15) 0.0153(15) 0.0149(15) 0.0033(12) 0.0033(12) 0.0010(12)
C35 0.0221(17) 0.0098(15) 0.0172(16) 0.0050(12) 0.0069(13) 0.0019(12)
C36 0.0206(17) 0.0123(15) 0.0178(16) 0.0042(12) 0.0037(13) -0.0002(13)
C37 0.0241(18) 0.0128(16) 0.0197(17) 0.0026(13) 0.0007(14) -0.0017(13)
C38 0.0285(19) 0.0169(17) 0.0234(18) -0.0010(14) 0.0018(15) -0.0048(15)
C41 0.029(2) 0.0152(17) 0.0277(19) 0.0025(14) -0.0033(16) -0.0073(14)
C42 0.0208(17) 0.0108(15) 0.0267(19) 0.0039(13) 0.0052(14) -0.0031(13)
C43 0.0135(15) 0.0133(15) 0.0171(16) 0.0041(12) 0.0027(12) -0.0042(12)
C44 0.0148(15) 0.0137(15) 0.0171(16) 0.0026(12) 0.0020(13) -0.0034(12)
C45 0.0184(16) 0.0094(14) 0.0182(16) 0.0031(12) 0.0062(13) 0.0004(12)
C46 0.0182(16) 0.0090(14) 0.0162(15) 0.0037(12) 0.0046(13) -0.0009(12)
C47 0.0171(16) 0.0133(15) 0.0199(17) 0.0006(13) 0.0014(13) -0.0032(13)
C48 0.0233(18) 0.0116(15) 0.0235(18) 0.0007(13) 0.0062(14) -0.0028(13)
C101 0.0176(16) 0.0106(14) 0.0149(15) 0.0001(12) 0.0021(13) 0.0003(12)
C102 0.0241(18) 0.0158(16) 0.0185(17) 0.0047(13) 0.0069(14) 0.0012(14)
C103 0.030(2) 0.0147(17) 0.029(2) 0.0035(14) 0.0084(16) 0.0072(15)
C104 0.0237(18) 0.0251(19) 0.0242(19) -0.0007(15) 0.0104(15) 0.0053(15)
C105 0.0264(19) 0.0198(17) 0.0205(18) 0.0033(14) 0.0060(15) -0.0026(15)
C106 0.0227(17) 0.0118(15) 0.0158(15) 0.0053(12) 0.0032(13) -0.0003(13)
C201 0.0192(16) 0.0157(16) 0.0175(16) 0.0006(13) 0.0077(13) 0.0023(13)
C202 0.0195(17) 0.0189(17) 0.0224(18) 0.0061(14) 0.0076(14) -0.0009(14)
C203 0.0223(18) 0.0218(18) 0.0228(18) 0.0071(14) 0.0046(14) 0.0029(14)
C204 0.0192(17) 0.0266(19) 0.0211(18) -0.0020(14) 0.0003(14) 0.0021(15)
C205 0.0218(18) 0.0188(18) 0.035(2) -0.0062(15) 0.0010(16) -0.0026(14)
C206 0.0230(18) 0.0127(16) 0.0285(19) 0.0001(14) 0.0043(15) 0.0036(14)
C301 0.0143(15) 0.0139(15) 0.0194(16) 0.0042(13) 0.0034(13) 0.0032(12)
C302 0.0236(18) 0.0283(19) 0.0201(18) 0.0000(15) 0.0065(15) -0.0102(15)
C303 0.027(2) 0.043(2) 0.0211(19) -0.0031(17) 0.0083(16) -0.0119(18)
C304 0.0193(17) 0.031(2) 0.0200(17) 0.0092(15) 0.0084(14) 0.0036(15)
C305 0.0245(18) 0.0168(17) 0.031(2) 0.0110(15) 0.0124(15) 0.0039(14)
C306 0.0299(19) 0.0129(16) 0.0230(18) 0.0019(13) 0.0044(15) 0.0004(14)
C401 0.0133(15) 0.0121(15) 0.0132(15) 0.0055(12) 0.0016(12) -0.0005(12)
C402 0.0208(17) 0.0126(15) 0.0174(16) 0.0018(12) 0.0011(13) 0.0005(13)
C403 0.0286(19) 0.0195(17) 0.0187(17) 0.0023(14) 0.0074(15) 0.0053(15)
C404 0.0234(18) 0.0228(18) 0.0238(18) 0.0111(14) 0.0121(15) 0.0052(14)
C405 0.0189(17) 0.0194(17) 0.0222(17) 0.0094(14) 0.0046(14) -0.0008(13)
C406 0.0206(17) 0.0148(16) 0.0203(17) 0.0000(13) 0.0020(14) -0.0045(13)

loop_
_atom_type_symbol
_atom_type_description
_atom_type_scat_dispersion_real
_atom_type_scat_dispersion_imag
_atom_type_scat_source
C C 0.0033 0.0016 'International Tables Vol C Tables 4.2.6.8 and 6.1.1.4'
H H 0.0000 0.0000 'International Tables Vol C Tables 4.2.6.8 and 6.1.1.4'
O O 0.0106 0.0060 'International Tables Vol C Tables 4.2.6.8 and 6.1.1.4'
P P 0.1023 0.0942 'International Tables Vol C Tables 4.2.6.8 and 6.1.1.4'
S S 0.1246 0.1234 'International Tables Vol C Tables 4.2.6.8 and 6.1.1.4'
W W -0.8490 6.8722 'International Tables Vol C Tables 4.2.6.8 and 6.1.1.4'

loop_
_geom_angle_atom_site_label_1
_geom_angle_atom_site_label_2
_geom_angle_atom_site_label_3
_geom_angle
_geom_angle_site_symmetry_1
_geom_angle_site_symmetry_3
_geom_angle_publ_flag
C3 W1 C4 84.68(14) . . ?
C3 W1 C1 92.28(13) . . ?
C4 W1 C1 88.93(14) . . ?
C3 W1 C2 91.29(13) . . ?
C4 W1 C2 91.28(13) . . ?
C1 W1 C2 176.43(13) . . ?
C3 W1 P1 93.18(10) . . ?
C4 W1 P1 177.85(9) . . ?
C1 W1 P1 90.98(10) . . ?
C2 W1 P1 88.94(10) . . ?
C3 W1 P2 172.46(10) . . ?
C4 W1 P2 87.79(10) . . ?
C1 W1 P2 87.67(10) . . ?
C2 W1 P2 88.78(10) . . ?
P1 W1 P2 94.35(4) . . ?
C7 W2 C8 90.61(13) . . ?
C7 W2 C6 92.11(13) . . ?
C8 W2 C6 90.62(13) . . ?
C7 W2 C5 88.27(14) . . ?
C8 W2 C5 91.59(13) . . ?
C6 W2 C5 177.75(12) . . ?
C7 W2 P4 89.28(10) . . ?
C8 W2 P4 179.11(10) . . ?
C6 W2 P4 90.27(10) . . ?
C5 W2 P4 87.52(10) . . ?
C7 W2 P3 179.97(12) . . ?
C8 W2 P3 89.42(10) . . ?
C6 W2 P3 87.90(10) . . ?
C5 W2 P3 91.72(10) . . ?
P4 W2 P3 90.69(4) . . ?
C17 P1 C13 89.99(15) . . ?
C17 P1 C101 103.77(15) . . ?
C13 P1 C101 102.68(15) . . ?
C17 P1 W1 117.47(11) . . ?
C13 P1 W1 120.00(11) . . ?
C101 P1 W1 118.30(11) . . ?
C26 P2 C23 90.08(16) . . ?
C26 P2 C201 104.61(15) . . ?
C23 P2 C201 105.33(15) . . ?
C26 P2 W1 119.36(11) . . ?
C23 P2 W1 111.84(11) . . ?
C201 P2 W1 120.72(11) . . ?
C33 P3 C36 90.33(15) . . ?
C33 P3 C301 101.54(15) . . ?
C36 P3 C301 103.52(15) . . ?
C33 P3 W2 119.75(11) . . ?
C36 P3 W2 121.58(12) . . ?
C301 P3 W2 115.70(11) . . ?
C43 P4 C46 89.90(15) . . ?
C43 P4 C401 104.03(15) . . ?
C46 P4 C401 101.87(14) . . ?
C43 P4 W2 122.17(11) . . ?
C46 P4 W2 121.15(11) . . ?
C401 P4 W2 113.64(10) . . ?
C14 S1 C11 90.76(17) . . ?
C15 S2 C18 91.24(16) . . ?
C24 S3 C21 90.49(18) . . ?
C25 S4 C28 90.97(17) . . ?
C44 S5 C41 91.22(17) . . ?
C45 S6 C48 90.72(16) . . ?
C35 S7 C38 91.47(17) . . ?
C34 S8 C31 91.34(16) . . ?
O1 C1 W1 177.0(3) . . ?
O2 C2 W1 179.4(3) . . ?
O3 C3 W1 174.6(3) . . ?
O4 C4 W1 176.1(3) . . ?
O5 C5 W2 177.2(3) . . ?
O6 C6 W2 178.4(3) . . ?
O7 C7 W2 178.0(3) . . ?
O8 C8 W2 178.7(3) . . ?
C12 C11 S1 113.0(3) . . ?
C12 C11 H11 123.5 . . ?
S1 C11 H11 123.5 . . ?
C11 C12 C13 111.5(3) . . ?
C11 C12 H12A 124.3 . . ?
C13 C12 H12A 124.3 . . ?
C14 C13 C12 112.8(3) . . ?
C14 C13 P1 110.9(2) . . ?
C12 C13 P1 136.3(3) . . ?
C13 C14 C15 114.0(3) . . ?
C13 C14 S1 111.9(2) . . ?
C15 C14 S1 134.1(3) . . ?
C17 C15 C14 113.9(3) . . ?
C17 C15 S2 111.6(2) . . ?
C14 C15 S2 134.5(2) . . ?
C18 C16 C17 112.4(3) . . ?
C18 C16 H16A 123.8 . . ?
C17 C16 H16A 123.8 . . ?
C15 C17 C16 112.5(3) . . ?
C15 C17 P1 111.2(2) . . ?
C16 C17 P1 136.3(2) . . ?
C16 C18 S2 112.3(2) . . ?
C16 C18 H18 123.8 . . ?
S2 C18 H18 123.8 . . ?
C22 C21 S3 113.3(3) . . ?
C22 C21 H21 123.3 . . ?
S3 C21 H21 123.3 . . ?
C21 C22 C23 111.2(3) . . ?
C21 C22 H22A 124.4 . . ?
C23 C22 H22A 124.4 . . ?
C24 C23 C22 112.6(3) . . ?
C24 C23 P2 110.6(2) . . ?
C22 C23 P2 136.4(3) . . ?
C23 C24 C25 113.9(3) . . ?
C23 C24 S3 112.4(3) . . ?
C25 C24 S3 133.7(3) . . ?
C26 C25 C24 114.3(3) . . ?
C26 C25 S4 112.4(3) . . ?
C24 C25 S4 133.2(3) . . ?
C25 C26 C27 112.3(3) . . ?
C25 C26 P2 110.7(2) . . ?
C27 C26 P2 136.9(3) . . ?
C28 C27 C26 111.7(3) . . ?
C28 C27 H27A 124.1 . . ?
C26 C27 H27A 124.1 . . ?
C27 C28 S4 112.6(3) . . ?
C27 C28 H28 123.7 . . ?
S4 C28 H28 123.7 . . ?
C32 C31 S8 112.4(3) . . ?
C32 C31 H31 123.8 . . ?
S8 C31 H31 123.8 . . ?
C31 C32 C33 112.1(3) . . ?
C31 C32 H32A 124.0 . . ?
C33 C32 H32A 124.0 . . ?
C34 C33 C32 112.5(3) . . ?
C34 C33 P3 110.6(2) . . ?
C32 C33 P3 136.9(3) . . ?
C33 C34 C35 114.1(3) . . ?
C33 C34 S8 111.6(2) . . ?
C35 C34 S8 134.3(2) . . ?
C36 C35 C34 114.4(3) . . ?
C36 C35 S7 111.2(2) . . ?
C34 C35 S7 134.3(3) . . ?
C35 C36 C37 113.3(3) . . ?
C35 C36 P3 110.6(2) . . ?
C37 C36 P3 136.2(3) . . ?
C38 C37 C36 111.8(3) . . ?
C38 C37 H37A 124.1 . . ?
C36 C37 H37A 124.1 . . ?
C37 C38 S7 112.2(3) . . ?
C37 C38 H38 123.9 . . ?
S7 C38 H38 123.9 . . ?
C42 C41 S5 112.8(3) . . ?
C42 C41 H41 123.6 . . ?
S5 C41 H41 123.6 . . ?
C41 C42 C43 111.5(3) . . ?
C41 C42 H42A 124.2 . . ?
C43 C42 H42A 124.2 . . ?
C44 C43 C42 113.0(3) . . ?
C44 C43 P4 110.4(2) . . ?
C42 C43 P4 136.5(3) . . ?
C43 C44 C45 114.9(3) . . ?
C43 C44 S5 111.4(2) . . ?
C45 C44 S5 133.7(3) . . ?
C46 C45 C44 114.0(3) . . ?
C46 C45 S6 112.2(2) . . ?
C44 C45 S6 133.8(3) . . ?
C45 C46 C47 112.6(3) . . ?
C45 C46 P4 110.8(2) . . ?
C47 C46 P4 136.7(2) . . ?
C48 C47 C46 111.8(3) . . ?
C48 C47 H47A 124.1 . . ?
C46 C47 H47A 124.1 . . ?
C47 C48 S6 112.7(2) . . ?
C47 C48 H48 123.7 . . ?
S6 C48 H48 123.7 . . ?
C102 C101 C106 118.8(3) . . ?
C102 C101 P1 118.7(2) . . ?
C106 C101 P1 122.5(2) . . ?
C101 C102 C103 120.1(3) . . ?
C101 C102 H10B 120.0 . . ?
C103 C102 H10B 120.0 . . ?
C104 C103 C102 120.6(3) . . ?
C104 C103 H10E 119.7 . . ?
C102 C103 H10E 119.7 . . ?
C103 C104 C105 119.3(3) . . ?
C103 C104 H10A 120.3 . . ?
C105 C104 H10A 120.3 . . ?
C106 C105 C104 120.5(3) . . ?
C106 C105 H10D 119.8 . . ?
C104 C105 H10D 119.8 . . ?
C105 C106 C101 120.7(3) . . ?
C105 C106 H10C 119.6 . . ?
C101 C106 H10C 119.6 . . ?
C202 C201 C206 119.3(3) . . ?
C202 C201 P2 122.2(3) . . ?
C206 C201 P2 118.5(2) . . ?
C201 C202 C203 120.2(3) . . ?
C201 C202 H20B 119.9 . . ?
C203 C202 H20B 119.9 . . ?
C204 C203 C202 120.1(3) . . ?
C204 C203 H20C 120.0 . . ?
C202 C203 H20C 120.0 . . ?
C203 C204 C205 120.3(3) . . ?
C203 C204 H20D 119.8 . . ?
C205 C204 H20D 119.8 . . ?
C206 C205 C204 119.4(3) . . ?
C206 C205 H20E 120.3 . . ?
C204 C205 H20E 120.3 . . ?
C205 C206 C201 120.7(3) . . ?
C205 C206 H20A 119.6 . . ?
C201 C206 H20A 119.6 . . ?
C306 C301 C302 119.0(3) . . ?
C306 C301 P3 118.4(3) . . ?
C302 C301 P3 122.5(3) . . ?
C303 C302 C301 120.1(3) . . ?
C303 C302 H30E 120.0 . . ?
C301 C302 H30E 120.0 . . ?
C304 C303 C302 120.7(4) . . ?
C304 C303 H30C 119.6 . . ?
C302 C303 H30C 119.6 . . ?
C303 C304 C305 119.4(3) . . ?
C303 C304 H30D 120.3 . . ?
C305 C304 H30D 120.3 . . ?
C306 C305 C304 120.0(3) . . ?
C306 C305 H30B 120.0 . . ?
C304 C305 H30B 120.0 . . ?
C305 C306 C301 120.8(3) . . ?
C305 C306 H30A 119.6 . . ?
C301 C306 H30A 119.6 . . ?
C406 C401 C402 119.4(3) . . ?
C406 C401 P4 118.8(2) . . ?
C402 C401 P4 121.6(2) . . ?
C403 C402 C401 120.0(3) . . ?
C403 C402 H40A 120.0 . . ?
C401 C402 H40A 120.0 . . ?
C402 C403 C404 120.4(3) . . ?
C402 C403 H40E 119.8 . . ?
C404 C403 H40E 119.8 . . ?
C403 C404 C405 119.7(3) . . ?
C403 C404 H40D 120.2 . . ?
C405 C404 H40D 120.2 . . ?
C406 C405 C404 120.4(3) . . ?
C406 C405 H40C 119.8 . . ?
C404 C405 H40C 119.8 . . ?
C405 C406 C401 120.1(3) . . ?
C405 C406 H40B 120.0 . . ?
C401 C406 H40B 120.0 . . ?

loop_
_geom_bond_atom_site_label_1
_geom_bond_atom_site_label_2
_geom_bond_distance
_geom_bond_site_symmetry_2
_geom_bond_publ_flag
W1 C3 1.986(4) . ?
W1 C4 1.999(3) . ?
W1 C1 2.042(3) . ?
W1 C2 2.045(3) . ?
W1 P1 2.4995(10) . ?
W1 P2 2.5006(11) . ?
W2 C7 1.994(4) . ?
W2 C8 2.014(4) . ?
W2 C6 2.040(3) . ?
W2 C5 2.044(3) . ?
W2 P4 2.4707(10) . ?
W2 P3 2.4760(11) . ?
P1 C17 1.814(3) . ?
P1 C13 1.825(3) . ?
P1 C101 1.833(3) . ?
P2 C26 1.811(3) . ?
P2 C23 1.819(3) . ?
P2 C201 1.826(3) . ?
P3 C33 1.819(3) . ?
P3 C36 1.820(3) . ?
P3 C301 1.830(3) . ?
P4 C43 1.822(3) . ?
P4 C46 1.827(3) . ?
P4 C401 1.830(3) . ?
S1 C14 1.710(3) . ?
S1 C11 1.727(4) . ?
S2 C15 1.717(3) . ?
S2 C18 1.726(3) . ?
S3 C24 1.711(4) . ?
S3 C21 1.725(4) . ?
S4 C25 1.719(3) . ?
S4 C28 1.722(4) . ?
S5 C44 1.717(3) . ?
S5 C41 1.727(4) . ?
S6 C45 1.717(3) . ?
S6 C48 1.726(4) . ?
S7 C35 1.713(3) . ?
S7 C38 1.725(4) . ?
S8 C34 1.716(3) . ?
S8 C31 1.724(4) . ?
O1 C1 1.136(4) . ?
O2 C2 1.131(4) . ?
O3 C3 1.156(4) . ?
O4 C4 1.134(4) . ?
O5 C5 1.138(4) . ?
O6 C6 1.143(4) . ?
O7 C7 1.160(4) . ?
O8 C8 1.148(4) . ?
C11 C12 1.356(5) . ?
C11 H11 0.9300 . ?
C12 C13 1.417(4) . ?
C12 H12A 0.9300 . ?
C13 C14 1.374(4) . ?
C14 C15 1.457(4) . ?
C15 C17 1.375(4) . ?
C16 C18 1.353(4) . ?
C16 C17 1.420(4) . ?
C16 H16A 0.9300 . ?
C18 H18 0.9300 . ?
C21 C22 1.356(5) . ?
C21 H21 0.9300 . ?
C22 C23 1.422(5) . ?
C22 H22A 0.9300 . ?
C23 C24 1.372(5) . ?
C24 C25 1.449(5) . ?
C25 C26 1.372(5) . ?
C26 C27 1.425(5) . ?
C27 C28 1.374(5) . ?
C27 H27A 0.9300 . ?
C28 H28 0.9300 . ?
C31 C32 1.364(5) . ?
C31 H31 0.9300 . ?
C32 C33 1.418(4) . ?
C32 H32A 0.9300 . ?
C33 C34 1.382(4) . ?
C34 C35 1.448(4) . ?
C35 C36 1.378(4) . ?
C36 C37 1.411(4) . ?
C37 C38 1.365(5) . ?
C37 H37A 0.9300 . ?
C38 H38 0.9300 . ?
C41 C42 1.353(5) . ?
C41 H41 0.9300 . ?
C42 C43 1.427(4) . ?
C42 H42A 0.9300 . ?
C43 C44 1.374(4) . ?
C44 C45 1.441(4) . ?
C45 C46 1.374(4) . ?
C46 C47 1.415(4) . ?
C47 C48 1.365(4) . ?
C47 H47A 0.9300 . ?
C48 H48 0.9300 . ?
C101 C102 1.392(4) . ?
C101 C106 1.400(4) . ?
C102 C103 1.396(5) . ?
C102 H10B 0.9300 . ?
C103 C104 1.384(5) . ?
C103 H10E 0.9300 . ?
C104 C105 1.387(5) . ?
C104 H10A 0.9300 . ?
C105 C106 1.380(5) . ?
C105 H10D 0.9300 . ?
C106 H10C 0.9300 . ?
C201 C202 1.391(5) . ?
C201 C206 1.401(5) . ?
C202 C203 1.391(5) . ?
C202 H20B 0.9300 . ?
C203 C204 1.387(5) . ?
C203 H20C 0.9300 . ?
C204 C205 1.395(5) . ?
C204 H20D 0.9300 . ?
C205 C206 1.384(5) . ?
C205 H20E 0.9300 . ?
C206 H20A 0.9300 . ?
C301 C306 1.386(4) . ?
C301 C302 1.390(5) . ?
C302 C303 1.383(5) . ?
C302 H30E 0.9300 . ?
C303 C304 1.376(5) . ?
C303 H30C 0.9300 . ?
C304 C305 1.391(5) . ?
C304 H30D 0.9300 . ?
C305 C306 1.379(5) . ?
C305 H30B 0.9300 . ?
C306 H30A 0.9300 . ?
C401 C406 1.395(4) . ?
C401 C402 1.395(4) . ?
C402 C403 1.384(5) . ?
C402 H40A 0.9300 . ?
C403 C404 1.385(5) . ?
C403 H40E 0.9300 . ?
C404 C405 1.387(5) . ?
C404 H40D 0.9300 . ?
C405 C406 1.381(5) . ?
C405 H40C 0.9300 . ?
C406 H40B 0.9300 . ?
